data_8102855
loop_
_publ_author_name
'Kwang Ha'

_publ_section_title
;
 Crystal structure of tris(2-((3-ethoxysalicylidene)amino)ethyl)amine,
 C33H42N4O6
;
_journal_issue 4
_journal_name_full 'Zeitschrift f\"ur Kristallographie - New Crystal Structures'
_journal_page_first 697
_journal_volume 225
_journal_year 2010
_chemical_formula_moiety 'C33 H42 N4 O6'
_chemical_formula_sum 'C33 H42 N4 O6'
_chemical_formula_weight 590.71
_chemical_name_systematic
; 
Tris(2-((3-ethoxysalicylidene)amino)ethyl)amine
;
_space_group_IT_number 14
_symmetry_cell_setting monoclinic
_symmetry_space_group_name_Hall '-P 2yn'
_symmetry_space_group_name_H-M 'P 1 21/n 1'
_atom_sites_solution_hydrogens geom
_atom_sites_solution_primary direct
_atom_sites_solution_secondary difmap
_audit_creation_method SHELXL-97
_cell_angle_alpha 90.00
_cell_angle_beta 94.692(2)
_cell_angle_gamma 90.00
_cell_formula_units_Z 4
_cell_length_a 15.5746(12)
_cell_length_b 11.9097(9)
_cell_length_c 17.4485(13)
_cell_measurement_reflns_used 4289
_cell_measurement_temperature 200(2)
_cell_measurement_theta_max 24.78
_cell_measurement_theta_min 2.40
_cell_volume 3225.7(4)
_computing_cell_refinement 'SAINT (Bruker, 2000)'
_computing_data_collection 'SMART (Bruker, 2000)'
_computing_data_reduction 'SAINT (Bruker, 2000)'
_computing_molecular_graphics 'ORTEP-III (Farrugia, 1997)'
_computing_publication_material SHELXL97
_computing_structure_refinement 'SHELXL-97 (Sheldrick, 1997)'
_computing_structure_solution 'SHELXS-97 (Sheldrick, 1997)'
_diffrn_ambient_temperature 200(2)
_diffrn_measured_fraction_theta_full 0.998
_diffrn_measured_fraction_theta_max 0.998
_diffrn_measurement_device_type 'Bruker SMART 1000 CCD'
_diffrn_measurement_method '\f and \w scans'
_diffrn_radiation_monochromator graphite
_diffrn_radiation_source 'fine-focus sealed tube'
_diffrn_radiation_type MoK\a
_diffrn_radiation_wavelength 0.71073
_diffrn_reflns_av_R_equivalents 0.0819
_diffrn_reflns_av_sigmaI/netI 0.1091
_diffrn_reflns_limit_h_max 20
_diffrn_reflns_limit_h_min -20
_diffrn_reflns_limit_k_max 15
_diffrn_reflns_limit_k_min -15
_diffrn_reflns_limit_l_max 13
_diffrn_reflns_limit_l_min -23
_diffrn_reflns_number 23550
_diffrn_reflns_theta_full 28.28
_diffrn_reflns_theta_max 28.28
_diffrn_reflns_theta_min 1.83
_diffrn_standards_decay_% 0
_diffrn_standards_interval_count 0
_diffrn_standards_interval_time 0
_diffrn_standards_number 0
_exptl_absorpt_coefficient_mu 0.084
_exptl_absorpt_correction_T_max 1.000
_exptl_absorpt_correction_T_min 0.642
_exptl_absorpt_correction_type multi-scan
_exptl_absorpt_process_details SADABS
_exptl_crystal_colour yellow
_exptl_crystal_density_diffrn 1.216
_exptl_crystal_density_method 'not measured'
_exptl_crystal_description block
_exptl_crystal_F_000 1264
_exptl_crystal_size_max 0.34
_exptl_crystal_size_mid 0.24
_exptl_crystal_size_min 0.16
_refine_diff_density_max 0.190
_refine_diff_density_min -0.247
_refine_diff_density_rms 0.046
_refine_ls_extinction_coef 0.0099(9)
_refine_ls_extinction_expression Fc^*^=kFc[1+0.001xFc^2^\l^3^/sin(2\q)]^-1/4^
_refine_ls_extinction_method SHELXL
_refine_ls_goodness_of_fit_ref 0.982
_refine_ls_hydrogen_treatment refall
_refine_ls_matrix_type full
_refine_ls_number_parameters 557
_refine_ls_number_reflns 7991
_refine_ls_number_restraints 0
_refine_ls_restrained_S_all 0.982
_refine_ls_R_factor_all 0.1316
_refine_ls_R_factor_gt 0.0553
_refine_ls_shift/su_max 0.000
_refine_ls_shift/su_mean 0.000
_refine_ls_structure_factor_coef Fsqd
_refine_ls_weighting_details 'calc w=1/[\s^2^(Fo^2^)+(0.0455P)^2^+0.0000P] where P=(Fo^2^+2Fc^2^)/3'
_refine_ls_weighting_scheme calc
_refine_ls_wR_factor_gt 0.1165
_refine_ls_wR_factor_ref 0.1548
_reflns_number_gt 3873
_reflns_number_total 7991
_reflns_threshold_expression >2sigma(I)
_cod_data_source_file 1267-3194.cff
_cod_data_source_block eto-saltren
_cod_depositor_comments
;
The following automatic conversions were performed:
'_symmetry_cell_setting' value 'Monoclinic' changed to 'monoclinic'
according to '/home/saulius/struct/CIF-dictionaries/cif_core.dic'
dictionary named 'cif_core.dic' version 2.4.1 from
2010-06-29.

'_exptl_absorpt_correction_type' value 'Multi-scan' changed
to 'multi-scan' according to
'/home/saulius/struct/CIF-dictionaries/cif_core.dic' dictionary named
'cif_core.dic' version 2.4.1 from 2010-06-29.

Automatic conversion script
Id: cif_fix_enum 1555 2011-01-17 13:19:09Z saulius 
;
_cod_original_sg_symbol_H-M 'P 21/n'
_cod_database_code 8102855

loop_
_symmetry_equiv_pos_as_xyz
'x, y, z'
'-x+1/2, y+1/2, -z+1/2'
'-x, -y, -z'
'x-1/2, -y-1/2, z-1/2'

loop_
_atom_site_label
_atom_site_type_symbol
_atom_site_fract_x
_atom_site_fract_y
_atom_site_fract_z
_atom_site_U_iso_or_equiv
_atom_site_adp_type
_atom_site_occupancy
_atom_site_symmetry_multiplicity
_atom_site_calc_flag
_atom_site_refinement_flags
_atom_site_disorder_assembly
_atom_site_disorder_group
O1 O 0.38662(10) -0.02967(12) 0.05875(9) 0.0444(4) Uani 1 1 d . . .
H1O H 0.4486(18) -0.032(2) 0.0796(16) 0.076(8) Uiso 1 1 d . . .
O2 O 0.22619(9) 0.01695(12) 0.01063(9) 0.0482(4) Uani 1 1 d . . .
O3 O 0.64059(9) 0.35149(14) 0.25112(10) 0.0490(4) Uani 1 1 d . . .
H3O H 0.6578(19) 0.284(3) 0.2817(18) 0.107(11) Uiso 1 1 d . . .
O4 O 0.57444(10) 0.53334(13) 0.18256(9) 0.0528(5) Uani 1 1 d . . .
O5 O 0.38312(10) 0.02667(14) 0.45519(9) 0.0502(4) Uani 1 1 d . . .
H5O H 0.411(2) -0.032(3) 0.4194(18) 0.102(11) Uiso 1 1 d . . .
O6 O 0.28175(9) 0.17777(13) 0.51053(9) 0.0480(4) Uani 1 1 d . . .
N1 N 0.53311(11) 0.03447(17) 0.12257(11) 0.0464(5) Uani 1 1 d . . .
N2 N 0.62635(12) 0.18732(15) 0.34536(11) 0.0439(5) Uani 1 1 d . . .
N3 N 0.43436(11) -0.08104(15) 0.33805(11) 0.0428(5) Uani 1 1 d . . .
N4 N 0.61286(11) -0.05049(14) 0.28031(11) 0.0398(5) Uani 1 1 d . . .
C1 C 0.41056(14) 0.15597(17) 0.11069(12) 0.0396(5) Uani 1 1 d . . .
C2 C 0.35772(13) 0.07516(17) 0.07239(12) 0.0374(5) Uani 1 1 d . . .
C3 C 0.27224(14) 0.10210(18) 0.04691(13) 0.0404(5) Uani 1 1 d . . .
C4 C 0.24137(17) 0.2087(2) 0.05996(14) 0.0485(6) Uani 1 1 d . . .
H4 H 0.1843(15) 0.2256(17) 0.0388(13) 0.049(7) Uiso 1 1 d . . .
C5 C 0.29415(18) 0.2890(2) 0.09764(15) 0.0529(7) Uani 1 1 d . . .
H5 H 0.2725(15) 0.365(2) 0.1076(14) 0.063(7) Uiso 1 1 d . . .
C6 C 0.37725(17) 0.2634(2) 0.12329(14) 0.0484(6) Uani 1 1 d . . .
H6 H 0.4151(14) 0.3193(19) 0.1487(13) 0.051(7) Uiso 1 1 d . . .
C7 C 0.49967(15) 0.1295(2) 0.13671(13) 0.0444(6) Uani 1 1 d . . .
H7 H 0.5364(13) 0.1895(18) 0.1658(12) 0.045(6) Uiso 1 1 d . . .
C8 C 0.62426(15) 0.0143(3) 0.14684(16) 0.0524(7) Uani 1 1 d . . .
H8A H 0.6529(16) -0.0015(19) 0.0995(16) 0.066(8) Uiso 1 1 d . . .
H8B H 0.6515(14) 0.0839(19) 0.1710(13) 0.052(7) Uiso 1 1 d . . .
C9 C 0.63386(16) -0.0824(2) 0.20294(15) 0.0492(6) Uani 1 1 d . . .
H9A H 0.5901(14) -0.1430(18) 0.1829(12) 0.049(6) Uiso 1 1 d . . .
H9B H 0.6950(17) -0.1190(19) 0.2057(14) 0.068(7) Uiso 1 1 d . . .
C10 C 0.14033(17) 0.0409(2) -0.02101(19) 0.0557(7) Uani 1 1 d . . .
H10A H 0.1465(16) 0.105(2) -0.0554(15) 0.074(9) Uiso 1 1 d . . .
H10B H 0.1066(17) 0.067(2) 0.0223(16) 0.074(9) Uiso 1 1 d . . .
C11 C 0.1072(2) -0.0621(3) -0.0627(2) 0.0699(9) Uani 1 1 d . . .
H11A H 0.151(2) -0.085(2) -0.1053(17) 0.098(11) Uiso 1 1 d . . .
H11B H 0.0511(17) -0.047(2) -0.0843(15) 0.066(8) Uiso 1 1 d . . .
H11C H 0.1058(16) -0.124(2) -0.0294(15) 0.067(9) Uiso 1 1 d . . .
C12 C 0.33320(13) 0.07074(17) 0.32479(12) 0.0360(5) Uani 1 1 d . . .
C13 C 0.33217(13) 0.08740(17) 0.40378(13) 0.0375(5) Uani 1 1 d . . .
C14 C 0.27796(13) 0.16891(17) 0.43234(13) 0.0377(5) Uani 1 1 d . . .
C15 C 0.22770(14) 0.23527(19) 0.38102(14) 0.0412(6) Uani 1 1 d . . .
H15 H 0.1921(15) 0.2964(19) 0.4028(13) 0.055(7) Uiso 1 1 d . . .
C16 C 0.22981(14) 0.21965(19) 0.30230(14) 0.0429(6) Uani 1 1 d . . .
H16 H 0.1947(13) 0.2660(17) 0.2652(12) 0.045(6) Uiso 1 1 d . . .
C17 C 0.28093(14) 0.13820(19) 0.27422(14) 0.0405(5) Uani 1 1 d . . .
H17 H 0.2840(13) 0.1273(16) 0.2206(13) 0.037(6) Uiso 1 1 d . . .
C18 C 0.38703(14) -0.01618(18) 0.29463(15) 0.0393(5) Uani 1 1 d . . .
H18 H 0.3844(13) -0.0213(16) 0.2379(13) 0.037(6) Uiso 1 1 d . . .
C19 C 0.48544(15) -0.1664(2) 0.30317(18) 0.0473(6) Uani 1 1 d . . .
H19A H 0.4712(14) -0.240(2) 0.3240(13) 0.055(7) Uiso 1 1 d . . .
H19B H 0.4690(15) -0.1715(19) 0.2469(15) 0.063(8) Uiso 1 1 d . . .
C20 C 0.58119(15) -0.1463(2) 0.32246(17) 0.0458(6) Uani 1 1 d . . .
H20A H 0.6144(14) -0.2151(19) 0.3123(12) 0.053(7) Uiso 1 1 d . . .
H20B H 0.5887(14) -0.1311(17) 0.3791(14) 0.048(7) Uiso 1 1 d . . .
C21 C 0.21478(16) 0.2408(2) 0.54335(17) 0.0496(6) Uani 1 1 d . . .
H21A H 0.2358(15) 0.2483(19) 0.5993(15) 0.063(8) Uiso 1 1 d . . .
H21B H 0.2109(15) 0.313(2) 0.5204(14) 0.060(8) Uiso 1 1 d . . .
C22 C 0.1310(2) 0.1785(3) 0.5361(2) 0.0661(8) Uani 1 1 d . . .
H22A H 0.114(2) 0.156(3) 0.484(2) 0.103(12) Uiso 1 1 d . . .
H22B H 0.085(2) 0.224(3) 0.5518(19) 0.110(12) Uiso 1 1 d . . .
H22C H 0.131(2) 0.106(3) 0.564(2) 0.123(14) Uiso 1 1 d . . .
C23 C 0.51426(13) 0.32234(17) 0.31918(13) 0.0396(5) Uani 1 1 d . . .
C24 C 0.56095(13) 0.38349(17) 0.26816(13) 0.0382(5) Uani 1 1 d . . .
C25 C 0.52431(14) 0.47973(17) 0.23269(14) 0.0409(5) Uani 1 1 d . . .
C26 C 0.44271(15) 0.5135(2) 0.24844(16) 0.0479(6) Uani 1 1 d . . .
H26 H 0.4171(15) 0.581(2) 0.2224(13) 0.058(7) Uiso 1 1 d . . .
C27 C 0.39727(16) 0.4536(2) 0.30034(16) 0.0530(7) Uani 1 1 d . . .
H27 H 0.3399(16) 0.4778(19) 0.3130(14) 0.065(8) Uiso 1 1 d . . .
C28 C 0.43202(15) 0.3591(2) 0.33475(16) 0.0493(6) Uani 1 1 d . . .
H28 H 0.3987(15) 0.3196(18) 0.3731(13) 0.051(6) Uiso 1 1 d . . .
C29 C 0.55028(15) 0.22057(19) 0.35528(14) 0.0430(6) Uani 1 1 d . . .
H29 H 0.5139(15) 0.1782(18) 0.3921(13) 0.052(6) Uiso 1 1 d . . .
C30 C 0.65918(17) 0.0843(2) 0.38232(15) 0.0486(6) Uani 1 1 d . . .
H30A H 0.7100(14) 0.1053(17) 0.4189(13) 0.051(6) Uiso 1 1 d . . .
H30B H 0.6136(14) 0.0513(18) 0.4154(13) 0.048(6) Uiso 1 1 d . . .
C31 C 0.68706(15) 0.0021(2) 0.32355(16) 0.0462(6) Uani 1 1 d . . .
H31A H 0.7216(14) 0.0429(17) 0.2856(12) 0.044(6) Uiso 1 1 d . . .
H31B H 0.7252(15) -0.0555(19) 0.3485(13) 0.057(7) Uiso 1 1 d . . .
C32 C 0.5336(2) 0.6153(3) 0.1329(2) 0.0650(8) Uani 1 1 d . . .
H32A H 0.482(2) 0.579(2) 0.1053(17) 0.090(10) Uiso 1 1 d . . .
H32B H 0.5112(19) 0.676(2) 0.1669(17) 0.085(10) Uiso 1 1 d . . .
C33 C 0.5982(3) 0.6564(3) 0.0806(2) 0.0806(10) Uani 1 1 d . . .
H33A H 0.6205(19) 0.597(3) 0.0461(17) 0.090(10) Uiso 1 1 d . . .
H33B H 0.653(2) 0.685(3) 0.1109(19) 0.102(12) Uiso 1 1 d . . .
H33C H 0.572(2) 0.716(3) 0.049(2) 0.128(13) Uiso 1 1 d . . .

loop_
_atom_site_aniso_label
_atom_site_aniso_U_11
_atom_site_aniso_U_22
_atom_site_aniso_U_33
_atom_site_aniso_U_23
_atom_site_aniso_U_13
_atom_site_aniso_U_12
O1 0.0336(8) 0.0415(9) 0.0568(10) -0.0039(7) -0.0045(8) 0.0041(7)
O2 0.0336(8) 0.0475(9) 0.0611(11) -0.0031(8) -0.0112(8) 0.0053(7)
O3 0.0315(8) 0.0522(10) 0.0644(11) 0.0134(9) 0.0108(8) 0.0049(7)
O4 0.0494(10) 0.0502(9) 0.0597(11) 0.0154(8) 0.0093(9) 0.0069(8)
O5 0.0476(10) 0.0568(10) 0.0461(10) 0.0079(8) 0.0034(8) 0.0172(8)
O6 0.0416(9) 0.0585(10) 0.0441(10) -0.0012(8) 0.0054(8) 0.0106(8)
N1 0.0339(10) 0.0591(13) 0.0458(12) 0.0043(10) 0.0016(9) -0.0031(9)
N2 0.0376(11) 0.0430(10) 0.0501(12) 0.0041(9) -0.0020(9) -0.0045(9)
N3 0.0332(10) 0.0421(10) 0.0536(12) 0.0012(9) 0.0060(9) 0.0003(9)
N4 0.0286(9) 0.0425(10) 0.0474(11) 0.0052(9) -0.0023(9) 0.0022(8)
C1 0.0403(12) 0.0420(12) 0.0365(13) 0.0014(10) 0.0024(11) -0.0039(10)
C2 0.0377(12) 0.0374(12) 0.0372(13) 0.0002(10) 0.0034(10) 0.0010(10)
C3 0.0383(12) 0.0409(13) 0.0418(13) 0.0001(10) 0.0026(11) 0.0014(11)
C4 0.0461(14) 0.0481(14) 0.0509(16) 0.0030(12) 0.0015(13) 0.0078(12)
C5 0.0640(17) 0.0396(14) 0.0555(16) -0.0013(12) 0.0070(14) 0.0080(13)
C6 0.0575(16) 0.0416(14) 0.0463(15) -0.0011(12) 0.0051(13) -0.0092(13)
C7 0.0418(13) 0.0531(15) 0.0382(13) 0.0010(12) 0.0019(11) -0.0133(12)
C8 0.0324(13) 0.079(2) 0.0452(16) 0.0053(15) 0.0014(12) -0.0047(13)
C9 0.0316(12) 0.0614(16) 0.0546(16) -0.0028(14) 0.0041(12) 0.0083(12)
C10 0.0360(13) 0.0592(17) 0.069(2) 0.0033(16) -0.0144(14) 0.0071(13)
C11 0.0456(17) 0.0627(19) 0.096(3) 0.0027(19) -0.0285(19) 0.0001(15)
C12 0.0282(11) 0.0378(11) 0.0423(13) 0.0015(10) 0.0040(10) -0.0032(9)
C13 0.0267(11) 0.0380(12) 0.0477(14) 0.0073(10) 0.0026(10) 0.0000(9)
C14 0.0323(11) 0.0422(12) 0.0390(13) 0.0013(10) 0.0058(10) -0.0025(10)
C15 0.0292(11) 0.0431(13) 0.0513(15) 0.0019(11) 0.0030(11) 0.0011(10)
C16 0.0318(12) 0.0466(13) 0.0494(15) 0.0074(12) -0.0026(11) -0.0003(10)
C17 0.0335(12) 0.0474(13) 0.0404(14) 0.0043(11) 0.0021(11) -0.0068(10)
C18 0.0315(12) 0.0424(13) 0.0444(15) 0.0022(11) 0.0049(11) -0.0063(10)
C19 0.0393(13) 0.0389(14) 0.0642(18) -0.0029(13) 0.0074(13) 0.0014(11)
C20 0.0372(13) 0.0410(14) 0.0589(18) 0.0074(12) 0.0023(13) 0.0062(11)
C21 0.0498(15) 0.0477(15) 0.0518(17) -0.0059(13) 0.0079(13) 0.0108(12)
C22 0.0468(16) 0.086(2) 0.067(2) -0.012(2) 0.0154(16) -0.0023(16)
C23 0.0306(11) 0.0393(12) 0.0486(14) -0.0035(11) 0.0019(11) -0.0082(10)
C24 0.0260(11) 0.0418(12) 0.0464(13) -0.0007(10) -0.0003(10) -0.0007(10)
C25 0.0346(12) 0.0388(12) 0.0485(14) -0.0004(11) -0.0006(11) -0.0016(10)
C26 0.0344(13) 0.0409(13) 0.0674(17) -0.0038(13) -0.0023(13) 0.0013(11)
C27 0.0302(13) 0.0513(15) 0.0781(19) -0.0066(14) 0.0072(13) 0.0013(12)
C28 0.0333(13) 0.0517(15) 0.0639(17) -0.0017(13) 0.0106(13) -0.0077(11)
C29 0.0387(13) 0.0434(13) 0.0468(14) -0.0003(11) 0.0035(12) -0.0105(11)
C30 0.0462(15) 0.0490(15) 0.0481(15) 0.0081(12) -0.0103(13) -0.0033(12)
C31 0.0325(13) 0.0489(14) 0.0556(16) 0.0126(13) -0.0063(12) 0.0028(11)
C32 0.068(2) 0.0530(17) 0.073(2) 0.0198(16) 0.0027(18) 0.0098(16)
C33 0.101(3) 0.068(2) 0.077(2) 0.026(2) 0.028(2) 0.020(2)

loop_
_atom_type_symbol
_atom_type_description
_atom_type_scat_dispersion_real
_atom_type_scat_dispersion_imag
_atom_type_scat_source
C C 0.0033 0.0016 'International Tables Vol C Tables 4.2.6.8 and 6.1.1.4'
H H 0.0000 0.0000 'International Tables Vol C Tables 4.2.6.8 and 6.1.1.4'
N N 0.0061 0.0033 'International Tables Vol C Tables 4.2.6.8 and 6.1.1.4'
O O 0.0106 0.0060 'International Tables Vol C Tables 4.2.6.8 and 6.1.1.4'

loop_
_geom_angle_atom_site_label_1
_geom_angle_atom_site_label_2
_geom_angle_atom_site_label_3
_geom_angle
_geom_angle_site_symmetry_1
_geom_angle_site_symmetry_3
_geom_angle_publ_flag
C2 O1 H1O 106.8(14) . . ?
C3 O2 C10 117.94(18) . . ?
C24 O3 H3O 108.9(18) . . ?
C25 O4 C32 117.22(19) . . ?
C13 O5 H5O 102.0(16) . . ?
C14 O6 C21 117.64(18) . . ?
C7 N1 C8 119.3(2) . . ?
C29 N2 C30 119.8(2) . . ?
C18 N3 C19 119.0(2) . . ?
C20 N4 C9 111.73(19) . . ?
C20 N4 C31 110.94(18) . . ?
C9 N4 C31 111.02(19) . . ?
C2 C1 C6 119.4(2) . . ?
C2 C1 C7 120.5(2) . . ?
C6 C1 C7 120.1(2) . . ?
O1 C2 C1 121.78(18) . . ?
O1 C2 C3 118.33(19) . . ?
C1 C2 C3 119.90(19) . . ?
O2 C3 C4 125.5(2) . . ?
O2 C3 C2 115.11(18) . . ?
C4 C3 C2 119.4(2) . . ?
C3 C4 C5 120.6(2) . . ?
C3 C4 H4 117.0(13) . . ?
C5 C4 H4 122.3(13) . . ?
C6 C5 C4 120.5(2) . . ?
C6 C5 H5 118.3(14) . . ?
C4 C5 H5 121.1(14) . . ?
C5 C6 C1 120.2(2) . . ?
C5 C6 H6 121.2(13) . . ?
C1 C6 H6 118.5(13) . . ?
N1 C7 C1 121.5(2) . . ?
N1 C7 H7 119.6(12) . . ?
C1 C7 H7 118.9(12) . . ?
N1 C8 C9 110.7(2) . . ?
N1 C8 H8A 106.4(15) . . ?
C9 C8 H8A 111.7(14) . . ?
N1 C8 H8B 110.5(13) . . ?
C9 C8 H8B 109.9(13) . . ?
H8A C8 H8B 107.6(19) . . ?
N4 C9 C8 112.4(2) . . ?
N4 C9 H9A 107.6(12) . . ?
C8 C9 H9A 106.6(12) . . ?
N4 C9 H9B 109.7(14) . . ?
C8 C9 H9B 112.9(14) . . ?
H9A C9 H9B 107.3(17) . . ?
O2 C10 C11 107.4(2) . . ?
O2 C10 H10A 104.8(15) . . ?
C11 C10 H10A 112.7(15) . . ?
O2 C10 H10B 107.5(15) . . ?
C11 C10 H10B 116.0(15) . . ?
H10A C10 H10B 108(2) . . ?
C10 C11 H11A 109.5(16) . . ?
C10 C11 H11B 107.8(15) . . ?
H11A C11 H11B 113(2) . . ?
C10 C11 H11C 111.7(16) . . ?
H11A C11 H11C 106(2) . . ?
H11B C11 H11C 110(2) . . ?
C13 C12 C17 119.2(2) . . ?
C13 C12 C18 120.8(2) . . ?
C17 C12 C18 120.1(2) . . ?
O5 C13 C12 121.63(19) . . ?
O5 C13 C14 118.0(2) . . ?
C12 C13 C14 120.34(19) . . ?
O6 C14 C15 125.3(2) . . ?
O6 C14 C13 115.47(19) . . ?
C15 C14 C13 119.2(2) . . ?
C14 C15 C16 120.3(2) . . ?
C14 C15 H15 117.8(13) . . ?
C16 C15 H15 121.8(13) . . ?
C17 C16 C15 120.6(2) . . ?
C17 C16 H16 118.0(12) . . ?
C15 C16 H16 121.3(12) . . ?
C16 C17 C12 120.3(2) . . ?
C16 C17 H17 121.8(12) . . ?
C12 C17 H17 117.9(12) . . ?
N3 C18 C12 122.5(2) . . ?
N3 C18 H18 122.1(12) . . ?
C12 C18 H18 115.3(12) . . ?
N3 C19 C20 110.9(2) . . ?
N3 C19 H19A 108.8(13) . . ?
C20 C19 H19A 107.8(13) . . ?
N3 C19 H19B 110.5(14) . . ?
C20 C19 H19B 113.3(14) . . ?
H19A C19 H19B 105.2(19) . . ?
N4 C20 C19 112.1(2) . . ?
N4 C20 H20A 110.6(13) . . ?
C19 C20 H20A 110.2(12) . . ?
N4 C20 H20B 109.8(12) . . ?
C19 C20 H20B 106.3(13) . . ?
H20A C20 H20B 107.7(18) . . ?
O6 C21 C22 111.3(2) . . ?
O6 C21 H21A 104.0(14) . . ?
C22 C21 H21A 109.7(14) . . ?
O6 C21 H21B 109.2(15) . . ?
C22 C21 H21B 112.9(15) . . ?
H21A C21 H21B 109(2) . . ?
C21 C22 H22A 113(2) . . ?
C21 C22 H22B 111.4(19) . . ?
H22A C22 H22B 106(3) . . ?
C21 C22 H22C 115(2) . . ?
H22A C22 H22C 102(3) . . ?
H22B C22 H22C 109(3) . . ?
C24 C23 C28 119.5(2) . . ?
C24 C23 C29 120.4(2) . . ?
C28 C23 C29 120.1(2) . . ?
O3 C24 C23 121.76(19) . . ?
O3 C24 C25 118.7(2) . . ?
C23 C24 C25 119.51(19) . . ?
O4 C25 C26 124.8(2) . . ?
O4 C25 C24 115.37(19) . . ?
C26 C25 C24 119.9(2) . . ?
C25 C26 C27 120.3(2) . . ?
C25 C26 H26 119.2(14) . . ?
C27 C26 H26 120.5(14) . . ?
C28 C27 C26 120.3(2) . . ?
C28 C27 H27 118.6(14) . . ?
C26 C27 H27 121.1(14) . . ?
C27 C28 C23 120.5(2) . . ?
C27 C28 H28 118.3(13) . . ?
C23 C28 H28 121.1(13) . . ?
N2 C29 C23 121.9(2) . . ?
N2 C29 H29 120.1(12) . . ?
C23 C29 H29 117.9(12) . . ?
N2 C30 C31 110.8(2) . . ?
N2 C30 H30A 107.5(12) . . ?
C31 C30 H30A 109.7(13) . . ?
N2 C30 H30B 109.7(12) . . ?
C31 C30 H30B 112.5(12) . . ?
H30A C30 H30B 106.4(18) . . ?
N4 C31 C30 111.6(2) . . ?
N4 C31 H31A 107.9(12) . . ?
C30 C31 H31A 109.3(12) . . ?
N4 C31 H31B 110.6(13) . . ?
C30 C31 H31B 110.4(13) . . ?
H31A C31 H31B 106.8(18) . . ?
O4 C32 C33 107.9(3) . . ?
O4 C32 H32A 107.5(17) . . ?
C33 C32 H32A 113.6(18) . . ?
O4 C32 H32B 107.0(16) . . ?
C33 C32 H32B 113.7(17) . . ?
H32A C32 H32B 107(2) . . ?
C32 C33 H33A 114.7(17) . . ?
C32 C33 H33B 111.8(19) . . ?
H33A C33 H33B 103(3) . . ?
C32 C33 H33C 108(2) . . ?
H33A C33 H33C 109(3) . . ?
H33B C33 H33C 110(3) . . ?

loop_
_geom_bond_atom_site_label_1
_geom_bond_atom_site_label_2
_geom_bond_distance
_geom_bond_site_symmetry_2
_geom_bond_publ_flag
O1 C2 1.355(2) . ?
O1 H1O 1.00(3) . ?
O2 C3 1.367(2) . ?
O2 C10 1.433(3) . ?
O3 C24 1.354(2) . ?
O3 H3O 0.99(3) . ?
O4 C25 1.376(3) . ?
O4 C32 1.421(3) . ?
O5 C13 1.357(2) . ?
O5 H5O 1.06(3) . ?
O6 C14 1.365(3) . ?
O6 C21 1.441(3) . ?
N1 C7 1.279(3) . ?
N1 C8 1.468(3) . ?
N2 C29 1.274(3) . ?
N2 C30 1.459(3) . ?
N3 C18 1.274(3) . ?
N3 C19 1.455(3) . ?
N4 C20 1.464(3) . ?
N4 C9 1.465(3) . ?
N4 C31 1.467(3) . ?
C1 C2 1.400(3) . ?
C1 C6 1.404(3) . ?
C1 C7 1.459(3) . ?
C2 C3 1.406(3) . ?
C3 C4 1.383(3) . ?
C4 C5 1.390(3) . ?
C4 H4 0.96(2) . ?
C5 C6 1.369(3) . ?
C5 H5 0.98(2) . ?
C6 H6 0.97(2) . ?
C7 H7 1.02(2) . ?
C8 C9 1.511(4) . ?
C8 H8A 0.99(3) . ?
C8 H8B 1.01(2) . ?
C9 H9A 1.03(2) . ?
C9 H9B 1.05(3) . ?
C10 C11 1.496(4) . ?
C10 H10A 0.98(3) . ?
C10 H10B 1.00(3) . ?
C11 H11A 1.08(3) . ?
C11 H11B 0.94(3) . ?
C11 H11C 0.94(3) . ?
C12 C13 1.394(3) . ?
C12 C17 1.403(3) . ?
C12 C18 1.457(3) . ?
C13 C14 1.404(3) . ?
C14 C15 1.387(3) . ?
C15 C16 1.389(3) . ?
C15 H15 1.01(2) . ?
C16 C17 1.371(3) . ?
C16 H16 0.98(2) . ?
C17 H17 0.95(2) . ?
C18 H18 0.99(2) . ?
C19 C20 1.521(3) . ?
C19 H19A 0.98(2) . ?
C19 H19B 1.00(3) . ?
C20 H20A 0.99(2) . ?
C20 H20B 1.00(2) . ?
C21 C22 1.498(4) . ?
C21 H21A 1.01(3) . ?
C21 H21B 0.95(2) . ?
C22 H22A 0.96(4) . ?
C22 H22B 0.96(3) . ?
C22 H22C 0.98(4) . ?
C23 C24 1.399(3) . ?
C23 C28 1.401(3) . ?
C23 C29 1.457(3) . ?
C24 C25 1.402(3) . ?
C25 C26 1.382(3) . ?
C26 C27 1.391(4) . ?
C26 H26 0.99(2) . ?
C27 C28 1.366(3) . ?
C27 H27 0.98(2) . ?
C28 H28 1.00(2) . ?
C29 H29 1.02(2) . ?
C30 C31 1.508(3) . ?
C30 H30A 1.01(2) . ?
C30 H30B 1.03(2) . ?
C31 H31A 1.01(2) . ?
C31 H31B 0.99(2) . ?
C32 C33 1.494(4) . ?
C32 H32A 1.00(3) . ?
C32 H32B 1.02(3) . ?
C33 H33A 1.01(3) . ?
C33 H33B 1.03(3) . ?
C33 H33C 0.96(4) . ?

loop_
_geom_hbond_atom_site_label_D
_geom_hbond_atom_site_label_H
_geom_hbond_atom_site_label_A
_geom_hbond_distance_DH
_geom_hbond_distance_HA
_geom_hbond_distance_DA
_geom_hbond_angle_DHA
_geom_hbond_site_symmetry_A
O1 H1O N1 1.00(3) 1.66(3) 2.572(2) 148(2) .
O3 H3O N2 0.99(3) 1.70(3) 2.576(2) 145(3) .
O5 H5O N3 1.06(3) 1.60(3) 2.594(2) 154(3) .
C15 H15 O1 1.01(2) 2.53(2) 3.524(3) 170.5(18) 2
C30 H30B O5 1.03(2) 2.44(2) 3.244(3) 134.6(15) 3_656

loop_
_geom_torsion_atom_site_label_1
_geom_torsion_atom_site_label_2
_geom_torsion_atom_site_label_3
_geom_torsion_atom_site_label_4
_geom_torsion
_geom_torsion_site_symmetry_1
_geom_torsion_site_symmetry_2
_geom_torsion_site_symmetry_3
_geom_torsion_site_symmetry_4
_geom_torsion_publ_flag
C6 C1 C2 O1 180.0(2) . . . . ?
C7 C1 C2 O1 0.6(3) . . . . ?
C6 C1 C2 C3 0.1(3) . . . . ?
C7 C1 C2 C3 -179.3(2) . . . . ?
C10 O2 C3 C4 4.1(3) . . . . ?
C10 O2 C3 C2 -176.2(2) . . . . ?
O1 C2 C3 O2 0.4(3) . . . . ?
C1 C2 C3 O2 -179.63(19) . . . . ?
O1 C2 C3 C4 -179.8(2) . . . . ?
C1 C2 C3 C4 0.1(3) . . . . ?
O2 C3 C4 C5 180.0(2) . . . . ?
C2 C3 C4 C5 0.2(4) . . . . ?
C3 C4 C5 C6 -0.8(4) . . . . ?
C4 C5 C6 C1 1.0(4) . . . . ?
C2 C1 C6 C5 -0.6(4) . . . . ?
C7 C1 C6 C5 178.8(2) . . . . ?
C8 N1 C7 C1 177.1(2) . . . . ?
C2 C1 C7 N1 3.1(3) . . . . ?
C6 C1 C7 N1 -176.3(2) . . . . ?
C7 N1 C8 C9 119.1(3) . . . . ?
C20 N4 C9 C8 152.0(2) . . . . ?
C31 N4 C9 C8 -83.6(2) . . . . ?
N1 C8 C9 N4 -76.9(3) . . . . ?
C3 O2 C10 C11 175.4(3) . . . . ?
C17 C12 C13 O5 -178.19(18) . . . . ?
C18 C12 C13 O5 2.4(3) . . . . ?
C17 C12 C13 C14 1.5(3) . . . . ?
C18 C12 C13 C14 -177.90(18) . . . . ?
C21 O6 C14 C15 15.7(3) . . . . ?
C21 O6 C14 C13 -166.34(19) . . . . ?
O5 C13 C14 O6 -0.6(3) . . . . ?
C12 C13 C14 O6 179.66(18) . . . . ?
O5 C13 C14 C15 177.47(18) . . . . ?
C12 C13 C14 C15 -2.2(3) . . . . ?
O6 C14 C15 C16 179.2(2) . . . . ?
C13 C14 C15 C16 1.2(3) . . . . ?
C14 C15 C16 C17 0.5(3) . . . . ?
C15 C16 C17 C12 -1.2(3) . . . . ?
C13 C12 C17 C16 0.2(3) . . . . ?
C18 C12 C17 C16 179.63(19) . . . . ?
C19 N3 C18 C12 179.36(19) . . . . ?
C13 C12 C18 N3 0.8(3) . . . . ?
C17 C12 C18 N3 -178.64(19) . . . . ?
C18 N3 C19 C20 117.1(2) . . . . ?
C9 N4 C20 C19 -83.6(3) . . . . ?
C31 N4 C20 C19 151.9(2) . . . . ?
N3 C19 C20 N4 -73.2(3) . . . . ?
C14 O6 C21 C22 71.9(3) . . . . ?
C28 C23 C24 O3 -179.9(2) . . . . ?
C29 C23 C24 O3 -0.6(3) . . . . ?
C28 C23 C24 C25 -0.8(3) . . . . ?
C29 C23 C24 C25 178.5(2) . . . . ?
C32 O4 C25 C26 -12.7(3) . . . . ?
C32 O4 C25 C24 166.4(2) . . . . ?
O3 C24 C25 O4 0.1(3) . . . . ?
C23 C24 C25 O4 -179.03(19) . . . . ?
O3 C24 C25 C26 179.3(2) . . . . ?
C23 C24 C25 C26 0.1(3) . . . . ?
O4 C25 C26 C27 -179.8(2) . . . . ?
C24 C25 C26 C27 1.1(3) . . . . ?
C25 C26 C27 C28 -1.7(4) . . . . ?
C26 C27 C28 C23 1.0(4) . . . . ?
C24 C23 C28 C27 0.2(3) . . . . ?
C29 C23 C28 C27 -179.1(2) . . . . ?
C30 N2 C29 C23 -179.5(2) . . . . ?
C24 C23 C29 N2 4.0(3) . . . . ?
C28 C23 C29 N2 -176.7(2) . . . . ?
C29 N2 C30 C31 122.9(2) . . . . ?
C20 N4 C31 C30 -83.8(2) . . . . ?
C9 N4 C31 C30 151.4(2) . . . . ?
N2 C30 C31 N4 -74.5(3) . . . . ?
C25 O4 C32 C33 -176.3(3) . . . . ?

loop_
_cod_related_entry_id
_cod_related_entry_database
_cod_related_entry_code
1 ChemSpider 30654004
